data_7047756
loop_
_publ_author_name
'Gajecki, Leah'
'Berg, David J.'
'Hoenisch, Josh'
'Oliver, Allen G.'

_publ_section_title
;
 Variable coordination of carbazolyl-bis(tetrazole) ligands in lanthanide
 chemistry.
;
_journal_issue 43
_journal_name_full 'Dalton transactions (Cambridge, England : 2003)'
_journal_page_first 15487
_journal_page_last 15496
_journal_paper_doi 10.1039/c8dt02757a
_journal_volume 47
_journal_year 2018
_chemical_formula_moiety 'C40 H72 N11 Si4 Yb, 2(C7 H8)'
_chemical_formula_sum 'C54 H88 N11 Si4 Yb'
_chemical_formula_weight 1176.75
_chemical_melting_point 514
_chemical_name_common Yb(CzTiPr)[N(SiMe3)2]
_chemical_name_systematic
'(1,8-Bis(2?-H-tetrazo-5?-yl)-3,6-di-tert-butylcarbazolyl)bis((bis(trimethylsilyl)amido ytterbium(III)'
_chemical_properties_physical Air-sensitive,Moisture-sensitive,Oxygen-sensitive
_space_group_crystal_system triclinic
_space_group_IT_number 2
_space_group_name_Hall '-P 1'
_space_group_name_H-M_alt 'P -1'
_symmetry_space_group_name_Hall '-P 1'
_symmetry_space_group_name_H-M 'P -1'
_atom_sites_solution_hydrogens geom
_atom_sites_solution_primary dual
_audit_creation_date 2016-11-10
_audit_creation_method
;
Olex2 1.2
(compiled 2016.11.07 svn.r3352 for OlexSys, GUI svn.r5261)
;
_audit_update_record
;
2018-07-04 deposited with the CCDC.
2018-10-12 downloaded from the CCDC.
;
_cell_angle_alpha 108.834(2)
_cell_angle_beta 104.839(2)
_cell_angle_gamma 97.646(2)
_cell_formula_units_Z 2
_cell_length_a 11.2711(9)
_cell_length_b 15.7793(12)
_cell_length_c 19.4540(16)
_cell_measurement_reflns_used 9812
_cell_measurement_temperature 150(2)
_cell_measurement_theta_max 31.137
_cell_measurement_theta_min 2.286
_cell_volume 3076.2(4)
_computing_cell_refinement 'SAINT v8.37A (Bruker, 2015)'
_computing_data_reduction 'SAINT v8.37A (Bruker, 2015)'
_computing_molecular_graphics 'Olex2 (Dolomanov et al., 2009)'
_computing_publication_material 'Olex2 (Dolomanov et al., 2009)'
_computing_structure_refinement 'ShelXL (Sheldrick, 2015)'
_computing_structure_solution 'ShelXT (Sheldrick, 2015)'
_diffrn_ambient_temperature 150.15
_diffrn_measured_fraction_theta_full 0.999
_diffrn_measured_fraction_theta_max 0.980
_diffrn_measurement_device_type 'Bruker APEX-II CCD'
_diffrn_measurement_method '\f and \w scans'
_diffrn_radiation_wavelength 0.7749
_diffrn_reflns_av_R_equivalents 0.0340
_diffrn_reflns_av_unetI/netI 0.0333
_diffrn_reflns_Laue_measured_fraction_full 0.999
_diffrn_reflns_Laue_measured_fraction_max 0.980
_diffrn_reflns_limit_h_max 15
_diffrn_reflns_limit_h_min -14
_diffrn_reflns_limit_k_max 21
_diffrn_reflns_limit_k_min -21
_diffrn_reflns_limit_l_max 25
_diffrn_reflns_limit_l_min -25
_diffrn_reflns_number 57212
_diffrn_reflns_point_group_measured_fraction_full 0.999
_diffrn_reflns_point_group_measured_fraction_max 0.980
_diffrn_reflns_theta_full 27.706
_diffrn_reflns_theta_max 31.151
_diffrn_reflns_theta_min 2.077
_diffrn_standards_number 0
_exptl_absorpt_coefficient_mu 2.045
_exptl_absorpt_correction_T_max 0.9281
_exptl_absorpt_correction_T_min 0.8426
_exptl_absorpt_correction_type multi-scan
_exptl_absorpt_process_details
;
SADABS-2014/5 (Bruker,2014/5) was used for absorption correction.
wR2(int) was 0.1446 before and 0.0480 after correction.
The Ratio of minimum to maximum transmission is 0.9079.
The \l/2 correction factor is Not present.
;
_exptl_crystal_colour yellow
_exptl_crystal_colour_primary yellow
_exptl_crystal_density_diffrn 1.270
_exptl_crystal_description needle
_exptl_crystal_F_000 1230
_exptl_crystal_recrystallization_method 'Re-crystallisation from solvent: toluene'
_exptl_crystal_size_max 0.12
_exptl_crystal_size_mid 0.07
_exptl_crystal_size_min 0.07
_refine_diff_density_max 1.376
_refine_diff_density_min -0.798
_refine_diff_density_rms 0.073
_refine_ls_extinction_method none
_refine_ls_goodness_of_fit_ref 0.981
_refine_ls_hydrogen_treatment constr
_refine_ls_matrix_type full
_refine_ls_number_parameters 686
_refine_ls_number_reflns 15021
_refine_ls_number_restraints 93
_refine_ls_restrained_S_all 0.980
_refine_ls_R_factor_all 0.0314
_refine_ls_R_factor_gt 0.0271
_refine_ls_shift/su_max 0.001
_refine_ls_shift/su_mean 0.000
_refine_ls_structure_factor_coef Fsqd
_refine_ls_weighting_details 'w=1/[\s^2^(Fo^2^)+(0.0342P)^2^+2.2197P] where P=(Fo^2^+2Fc^2^)/3'
_refine_ls_weighting_scheme calc
_refine_ls_wR_factor_gt 0.0650
_refine_ls_wR_factor_ref 0.0670
_reflns_Friedel_coverage 0.000
_reflns_number_gt 13844
_reflns_number_total 15021
_reflns_threshold_expression 'I > 2\s(I)'
_cod_data_source_file c8dt02757a2.cif
_cod_data_source_block uvic002a
_cod_depositor_comments 'Adding full bibliography for 7047755--7047762.cif.'
_cod_database_code 7047756
_shelx_space_group_comment
;
The symmetry employed for this shelxl refinement is uniquely defined
by the following loop, which should always be used as a source of
symmetry information in preference to the above space-group names.
They are only intended as comments.
;
_shelx_estimated_absorpt_t_max 0.870
_shelx_estimated_absorpt_t_min 0.791
_olex2_refinement_description
;
1. Fixed Uiso
 At 1.2 times of:
  All C(H) groups
 At 1.5 times of:
  All C(H,H,H) groups
2. Restrained distances
 C24-C22 \\sim C24-C23 \\sim C22-C23 \\sim C57-C55 \\sim C57-C56 \\sim C55-C56
 with sigma of 0.04
 C21-C18 \\sim C21-C24 \\sim C21-C22 \\sim C21-C23 \\sim C21-C57 \\sim C21-C55
\\sim C21-C56
 with sigma of 0.02
3. Rigid body (RIGU) restrains
 C18, C21, C24, C22, C23
 with sigma for 1-2 distances of 0.004 and sigma for 1-3 distances of 0.004
 C18, C21, C57, C55, C56
 with sigma for 1-2 distances of 0.004 and sigma for 1-3 distances of 0.004
4. Others
 Sof(C55)=Sof(H55A)=Sof(H55B)=Sof(H55C)=Sof(C56)=Sof(H56A)=Sof(H56B)=Sof(H56C)=
 Sof(C57)=Sof(H57A)=Sof(H57B)=Sof(H57C)=1-FVAR(1)
 Sof(C22)=Sof(H22A)=Sof(H22B)=Sof(H22C)=Sof(C23)=Sof(H23A)=Sof(H23B)=Sof(H23C)=
 Sof(C24)=Sof(H24A)=Sof(H24B)=Sof(H24C)=FVAR(1)
5.a Ternary CH refined with riding coordinates:
 C12(H12), C26(H26)
5.b Aromatic/amide H refined with riding coordinates:
 C3(H3), C5(H5), C17(H17), C19(H19), C42(H42), C43(H43), C44(H44), C45(H45),
 C46(H46), C49(H49), C50(H50), C51(H51), C52(H52), C53(H53)
5.c Idealised Me refined as rotating group:
 C8(H8A,H8B,H8C), C9(H9A,H9B,H9C), C10(H10A,H10B,H10C), C13(H13A,H13B,H13C),
 C14(H14A,H14B,H14C), C22(H22A,H22B,H22C), C23(H23A,H23B,H23C), C24(H24A,H24B,
 H24C), C27(H27A,H27B,H27C), C28(H28A,H28B,H28C), C29(H29A,H29B,H29C), C30(H30A,
 H30B,H30C), C31(H31A,H31B,H31C), C32(H32A,H32B,H32C), C33(H33A,H33B,H33C),
 C34(H34A,H34B,H34C), C35(H35A,H35B,H35C), C36(H36A,H36B,H36C), C37(H37A,H37B,
 H37C), C38(H38A,H38B,H38C), C39(H39A,H39B,H39C), C40(H40A,H40B,H40C), C55(H55A,
 H55B,H55C), C56(H56A,H56B,H56C), C57(H57A,H57B,H57C), C47(H47A,H47B,H47C),
 C54(H54A,H54B,H54C)
;
_shelx_shelxl_version_number 2014/7
_olex2_submission_special_instructions 'No special instructions were received'

loop_
_space_group_symop_operation_xyz
'x, y, z'
'-x, -y, -z'

loop_
_atom_site_label
_atom_site_type_symbol
_atom_site_fract_x
_atom_site_fract_y
_atom_site_fract_z
_atom_site_U_iso_or_equiv
_atom_site_adp_type
_atom_site_occupancy
_atom_site_site_symmetry_order
_atom_site_calc_flag
_atom_site_refinement_flags_posn
_atom_site_refinement_flags_adp
_atom_site_refinement_flags_occupancy
_atom_site_disorder_assembly
_atom_site_disorder_group
Yb1 Yb 0.58822(2) 0.31621(2) 0.21131(2) 0.02114(3) Uani 1 1 d . . . . .
Si1 Si 0.40417(6) 0.17735(4) 0.03079(4) 0.02720(13) Uani 1 1 d . . . . .
Si2 Si 0.38306(7) 0.37319(5) 0.07936(4) 0.03264(14) Uani 1 1 d . . . . .
Si3 Si 0.82851(7) 0.47516(4) 0.20568(4) 0.03366(15) Uani 1 1 d . . . . .
Si4 Si 0.84923(7) 0.44914(4) 0.35214(4) 0.03388(15) Uani 1 1 d . . . . .
N1 N 0.54350(16) 0.20971(11) 0.26740(10) 0.0196(3) Uani 1 1 d . . . . .
N2 N 0.3486(2) 0.42592(13) 0.36240(12) 0.0343(5) Uani 1 1 d . . . . .
N3 N 0.46949(19) 0.39045(12) 0.28843(11) 0.0283(4) Uani 1 1 d . . . . .
N4 N 0.4680(2) 0.47899(13) 0.30353(12) 0.0338(5) Uani 1 1 d . . . . .
N5 N 0.3958(2) 0.49624(13) 0.34661(12) 0.0355(5) Uani 1 1 d . . . . .
N6 N 0.84354(17) 0.11527(13) 0.17181(11) 0.0261(4) Uani 1 1 d . . . . .
N7 N 0.72280(17) 0.21572(12) 0.17936(11) 0.0255(4) Uani 1 1 d . . . . .
N8 N 0.80356(18) 0.23698(13) 0.14458(12) 0.0293(4) Uani 1 1 d . . . . .
N9 N 0.87246(18) 0.17684(13) 0.14155(11) 0.0273(4) Uani 1 1 d . . . . .
N10 N 0.76057(18) 0.42760(12) 0.25917(11) 0.0273(4) Uani 1 1 d . . . . .
N11 N 0.44879(18) 0.28741(12) 0.10013(10) 0.0263(4) Uani 1 1 d . . . . .
C1 C 0.45079(19) 0.20450(13) 0.30316(11) 0.0200(4) Uani 1 1 d . . . . .
C2 C 0.3780(2) 0.26760(14) 0.32721(12) 0.0226(4) Uani 1 1 d . . . . .
C3 C 0.2884(2) 0.24419(15) 0.36035(12) 0.0249(4) Uani 1 1 d . . . . .
H3 H 0.2385 0.2865 0.3750 0.030 Uiso 1 1 calc R . . . .
C4 C 0.26817(19) 0.16198(14) 0.37316(12) 0.0231(4) Uani 1 1 d . . . . .
C5 C 0.34378(19) 0.10181(14) 0.35293(12) 0.0227(4) Uani 1 1 d . . . . .
H5 H 0.3349 0.0462 0.3623 0.027 Uiso 1 1 calc R . . . .
C6 C 0.43276(19) 0.12266(13) 0.31883(12) 0.0206(4) Uani 1 1 d . . . . .
C7 C 0.1632(2) 0.14091(16) 0.40638(13) 0.0280(5) Uani 1 1 d . . . . .
C8 C 0.1619(3) 0.05221(19) 0.42248(17) 0.0416(6) Uani 1 1 d . . . . .
H8A H 0.1493 0.0004 0.3748 0.062 Uiso 1 1 calc GR . . . .
H8B H 0.0931 0.0411 0.4430 0.062 Uiso 1 1 calc GR . . . .
H8C H 0.2427 0.0583 0.4600 0.062 Uiso 1 1 calc GR . . . .
C9 C 0.0356(2) 0.1286(2) 0.34781(16) 0.0412(6) Uani 1 1 d . . . . .
H9A H 0.0331 0.1852 0.3374 0.062 Uiso 1 1 calc GR . . . .
H9B H -0.0324 0.1154 0.3684 0.062 Uiso 1 1 calc GR . . . .
H9C H 0.0246 0.0772 0.3002 0.062 Uiso 1 1 calc GR . . . .
C10 C 0.1798(3) 0.22029(19) 0.48140(15) 0.0419(6) Uani 1 1 d . . . . .
H10A H 0.2615 0.2282 0.5188 0.063 Uiso 1 1 calc GR . . . .
H10B H 0.1118 0.2062 0.5017 0.063 Uiso 1 1 calc GR . . . .
H10C H 0.1768 0.2773 0.4716 0.063 Uiso 1 1 calc GR . . . .
C11 C 0.3969(2) 0.35924(14) 0.32483(12) 0.0248(4) Uani 1 1 d . . . . .
C12 C 0.3740(3) 0.58981(17) 0.38035(17) 0.0485(7) Uani 1 1 d . . . . .
H12 H 0.2838 0.5815 0.3791 0.058 Uiso 1 1 calc R . . . .
C13 C 0.3903(7) 0.6423(3) 0.3315(3) 0.122(2) Uani 1 1 d . . . . .
H13A H 0.4797 0.6572 0.3355 0.183 Uiso 1 1 calc GR . . . .
H13B H 0.3621 0.6994 0.3485 0.183 Uiso 1 1 calc GR . . . .
H13C H 0.3401 0.6052 0.2781 0.183 Uiso 1 1 calc GR . . . .
C14 C 0.4553(4) 0.6315(2) 0.46371(19) 0.0597(9) Uani 1 1 d . . . . .
H14A H 0.4297 0.5934 0.4909 0.090 Uiso 1 1 calc GR . . . .
H14B H 0.4449 0.6939 0.4870 0.090 Uiso 1 1 calc GR . . . .
H14C H 0.5441 0.6340 0.4672 0.090 Uiso 1 1 calc GR . . . .
C15 C 0.58643(19) 0.12930(13) 0.26263(11) 0.0192(4) Uani 1 1 d . . . . .
C16 C 0.68057(19) 0.09595(13) 0.23309(11) 0.0201(4) Uani 1 1 d . . . . .
C17 C 0.71019(19) 0.01469(14) 0.23907(11) 0.0212(4) Uani 1 1 d . . . . .
H17 H 0.7746 -0.0062 0.2197 0.025 Uiso 1 1 calc R . . . .
C18 C 0.6504(2) -0.03731(14) 0.27194(12) 0.0218(4) Uani 1 1 d D U . . .
C19 C 0.5540(2) -0.00625(14) 0.29829(12) 0.0222(4) Uani 1 1 d . . . . .
H19 H 0.5093 -0.0406 0.3198 0.027 Uiso 1 1 calc R . . . .
C20 C 0.52280(19) 0.07433(13) 0.29345(11) 0.0201(4) Uani 1 1 d . . . . .
C21 C 0.6899(2) -0.12323(15) 0.28161(13) 0.0278(5) Uani 1 1 d D U . . .
C22 C 0.7397(4) -0.1046(2) 0.36702(18) 0.0505(9) Uani 0.917(4) 1 d D U P A 1
H22A H 0.8117 -0.0510 0.3919 0.076 Uiso 0.917(4) 1 calc GR . P A 1
H22B H 0.7666 -0.1586 0.3742 0.076 Uiso 0.917(4) 1 calc GR . P A 1
H22C H 0.6727 -0.0923 0.3899 0.076 Uiso 0.917(4) 1 calc GR . P A 1
C23 C 0.5765(3) -0.20554(19) 0.2429(2) 0.0475(8) Uani 0.917(4) 1 d D U P A 1
H23A H 0.5092 -0.1918 0.2651 0.071 Uiso 0.917(4) 1 calc GR . P A 1
H23B H 0.6015 -0.2597 0.2508 0.071 Uiso 0.917(4) 1 calc GR . P A 1
H23C H 0.5458 -0.2180 0.1878 0.071 Uiso 0.917(4) 1 calc GR . P A 1
C24 C 0.7944(3) -0.14668(19) 0.24753(19) 0.0395(7) Uani 0.917(4) 1 d D U P A 1
H24A H 0.7647 -0.1589 0.1925 0.059 Uiso 0.917(4) 1 calc GR . P A 1
H24B H 0.8170 -0.2015 0.2554 0.059 Uiso 0.917(4) 1 calc GR . P A 1
H24C H 0.8687 -0.0947 0.2728 0.059 Uiso 0.917(4) 1 calc GR . P A 1
C25 C 0.74829(19) 0.14156(14) 0.19555(12) 0.0213(4) Uani 1 1 d . . . . .
C26 C 0.9725(2) 0.17562(18) 0.10454(14) 0.0337(5) Uani 1 1 d . . . . .
H26 H 0.9854 0.2345 0.0953 0.040 Uiso 1 1 calc R . . . .
C27 C 0.9240(4) 0.1006(3) 0.0291(2) 0.1010(18) Uani 1 1 d . . . . .
H27A H 0.9267 0.0416 0.0354 0.151 Uiso 1 1 calc GR . . . .
H27B H 0.9763 0.1097 -0.0023 0.151 Uiso 1 1 calc GR . . . .
H27C H 0.8367 0.1003 0.0039 0.151 Uiso 1 1 calc GR . . . .
C28 C 1.0918(3) 0.1766(4) 0.1574(2) 0.0894(16) Uani 1 1 d . . . . .
H28A H 1.1101 0.2272 0.2067 0.134 Uiso 1 1 calc GR . . . .
H28B H 1.1600 0.1854 0.1358 0.134 Uiso 1 1 calc GR . . . .
H28C H 1.0852 0.1180 0.1650 0.134 Uiso 1 1 calc GR . . . .
C29 C 0.4117(3) 0.08623(17) 0.07332(15) 0.0413(6) Uani 1 1 d . . . . .
H29A H 0.4996 0.0920 0.1019 0.062 Uiso 1 1 calc GR . . . .
H29B H 0.3784 0.0252 0.0322 0.062 Uiso 1 1 calc GR . . . .
H29C H 0.3610 0.0939 0.1080 0.062 Uiso 1 1 calc GR . . . .
C30 C 0.2363(2) 0.14423(18) -0.03346(15) 0.0376(6) Uani 1 1 d . . . . .
H30A H 0.1792 0.1445 -0.0030 0.056 Uiso 1 1 calc GR . . . .
H30B H 0.2191 0.0824 -0.0724 0.056 Uiso 1 1 calc GR . . . .
H30C H 0.2228 0.1885 -0.0586 0.056 Uiso 1 1 calc GR . . . .
C31 C 0.5071(3) 0.16226(19) -0.03150(15) 0.0422(6) Uani 1 1 d . . . . .
H31A H 0.5022 0.2073 -0.0563 0.063 Uiso 1 1 calc GR . . . .
H31B H 0.4785 0.0998 -0.0707 0.063 Uiso 1 1 calc GR . . . .
H31C H 0.5946 0.1717 -0.0002 0.063 Uiso 1 1 calc GR . . . .
C32 C 0.2227(3) 0.3679(2) 0.0917(2) 0.0554(8) Uani 1 1 d . . . . .
H32A H 0.1638 0.3111 0.0530 0.083 Uiso 1 1 calc GR . . . .
H32B H 0.1924 0.4212 0.0855 0.083 Uiso 1 1 calc GR . . . .
H32C H 0.2282 0.3686 0.1429 0.083 Uiso 1 1 calc GR . . . .
C33 C 0.3680(3) 0.3713(2) -0.01977(16) 0.0493(7) Uani 1 1 d . . . . .
H33A H 0.4515 0.3771 -0.0266 0.074 Uiso 1 1 calc GR . . . .
H33B H 0.3328 0.4227 -0.0265 0.074 Uiso 1 1 calc GR . . . .
H33C H 0.3118 0.3130 -0.0578 0.074 Uiso 1 1 calc GR . . . .
C34 C 0.4826(3) 0.49166(18) 0.14410(17) 0.0449(7) Uani 1 1 d . . . . .
H34A H 0.5315 0.4898 0.1929 0.067 Uiso 1 1 calc GR . . . .
H34B H 0.4277 0.5344 0.1535 0.067 Uiso 1 1 calc GR . . . .
H34C H 0.5403 0.5125 0.1196 0.067 Uiso 1 1 calc GR . . . .
C35 C 0.7464(3) 0.41501(18) 0.09927(15) 0.0400(6) Uani 1 1 d . . . . .
H35A H 0.7791 0.3607 0.0797 0.060 Uiso 1 1 calc GR . . . .
H35B H 0.7621 0.4573 0.0734 0.060 Uiso 1 1 calc GR . . . .
H35C H 0.6554 0.3958 0.0894 0.060 Uiso 1 1 calc GR . . . .
C36 C 0.9981(3) 0.4692(2) 0.2192(2) 0.0516(7) Uani 1 1 d . . . . .
H36A H 1.0494 0.5065 0.2724 0.077 Uiso 1 1 calc GR . . . .
H36B H 1.0290 0.4929 0.1847 0.077 Uiso 1 1 calc GR . . . .
H36C H 1.0044 0.4050 0.2077 0.077 Uiso 1 1 calc GR . . . .
C37 C 0.8278(3) 0.60056(17) 0.23028(18) 0.0471(7) Uani 1 1 d . . . . .
H37A H 0.7422 0.6084 0.2279 0.071 Uiso 1 1 calc GR . . . .
H37B H 0.8550 0.6222 0.1936 0.071 Uiso 1 1 calc GR . . . .
H37C H 0.8858 0.6364 0.2821 0.071 Uiso 1 1 calc GR . . . .
C38 C 0.9461(3) 0.56996(19) 0.40638(17) 0.0501(7) Uani 1 1 d . . . . .
H38A H 1.0104 0.5821 0.3829 0.075 Uiso 1 1 calc GR . . . .
H38B H 0.9874 0.5780 0.4597 0.075 Uiso 1 1 calc GR . . . .
H38C H 0.8912 0.6131 0.4050 0.075 Uiso 1 1 calc GR . . . .
C39 C 0.7458(3) 0.4313(2) 0.41064(16) 0.0477(7) Uani 1 1 d . . . . .
H39A H 0.6916 0.4751 0.4136 0.071 Uiso 1 1 calc GR . . . .
H39B H 0.7987 0.4412 0.4624 0.071 Uiso 1 1 calc GR . . . .
H39C H 0.6932 0.3682 0.3864 0.071 Uiso 1 1 calc GR . . . .
C40 C 0.9576(3) 0.3693(2) 0.35715(18) 0.0585(9) Uani 1 1 d . . . . .
H40A H 0.9075 0.3056 0.3363 0.088 Uiso 1 1 calc GR . . . .
H40B H 1.0082 0.3851 0.4106 0.088 Uiso 1 1 calc GR . . . .
H40C H 1.0137 0.3753 0.3271 0.088 Uiso 1 1 calc GR . . . .
C55 C 0.8267(15) -0.102(2) 0.3312(16) 0.047(6) Uani 0.083(4) 1 d D U P A 2
H55A H 0.8379 -0.0589 0.3828 0.070 Uiso 0.083(4) 1 calc GR . P A 2
H55B H 0.8821 -0.0750 0.3087 0.070 Uiso 0.083(4) 1 calc GR . P A 2
H55C H 0.8481 -0.1595 0.3342 0.070 Uiso 0.083(4) 1 calc GR . P A 2
C56 C 0.610(2) -0.1741(17) 0.3166(16) 0.037(6) Uani 0.083(4) 1 d D U P A 2
H56A H 0.5206 -0.1890 0.2866 0.055 Uiso 0.083(4) 1 calc GR . P A 2
H56B H 0.6226 -0.1344 0.3696 0.055 Uiso 0.083(4) 1 calc GR . P A 2
H56C H 0.6364 -0.2311 0.3158 0.055 Uiso 0.083(4) 1 calc GR . P A 2
C57 C 0.671(3) -0.1952(17) 0.2020(10) 0.045(6) Uani 0.083(4) 1 d D U P A 2
H57A H 0.7254 -0.1701 0.1775 0.067 Uiso 0.083(4) 1 calc GR . P A 2
H57B H 0.5828 -0.2104 0.1703 0.067 Uiso 0.083(4) 1 calc GR . P A 2
H57C H 0.6942 -0.2510 0.2075 0.067 Uiso 0.083(4) 1 calc GR . P A 2
C41 C 0.2366(2) 0.81957(16) 0.47358(14) 0.0325(5) Uani 1 1 d . . . . .
C42 C 0.1431(3) 0.78882(19) 0.40277(16) 0.0437(6) Uani 1 1 d . . . . .
H42 H 0.0616 0.7564 0.3968 0.052 Uiso 1 1 calc R . . . .
C43 C 0.1660(3) 0.8042(2) 0.34109(16) 0.0463(7) Uani 1 1 d . . . . .
H43 H 0.1007 0.7817 0.2931 0.056 Uiso 1 1 calc R . . . .
C44 C 0.2828(3) 0.85213(18) 0.34857(16) 0.0405(6) Uani 1 1 d . . . . .
H44 H 0.2989 0.8625 0.3060 0.049 Uiso 1 1 calc R . . . .
C45 C 0.3767(2) 0.88500(17) 0.41901(16) 0.0377(6) Uani 1 1 d . . . . .
H45 H 0.4571 0.9194 0.4251 0.045 Uiso 1 1 calc R . . . .
C46 C 0.3542(2) 0.86807(16) 0.48041(14) 0.0311(5) Uani 1 1 d . . . . .
H46 H 0.4201 0.8899 0.5281 0.037 Uiso 1 1 calc R . . . .
C47 C 0.2132(3) 0.8000(2) 0.54048(16) 0.0486(7) Uani 1 1 d . . . . .
H47A H 0.2806 0.7740 0.5625 0.073 Uiso 1 1 calc GR . . . .
H47B H 0.1317 0.7560 0.5230 0.073 Uiso 1 1 calc GR . . . .
H47C H 0.2121 0.8575 0.5795 0.073 Uiso 1 1 calc GR . . . .
C48 C 0.1161(4) -0.2702(3) 0.1116(2) 0.0655(9) Uani 1 1 d . . . . .
C49 C 0.2338(3) -0.2251(3) 0.1160(2) 0.0653(10) Uani 1 1 d . . . . .
H49 H 0.2901 -0.2606 0.0995 0.078 Uiso 1 1 calc R . . . .
C50 C 0.2709(3) -0.1321(3) 0.1432(2) 0.0696(11) Uani 1 1 d . . . . .
H50 H 0.3515 -0.1031 0.1447 0.083 Uiso 1 1 calc R . . . .
C51 C 0.1904(3) -0.0789(3) 0.16900(18) 0.0628(9) Uani 1 1 d . . . . .
H51 H 0.2161 -0.0136 0.1882 0.075 Uiso 1 1 calc R . . . .
C52 C 0.0764(3) -0.1202(3) 0.16663(18) 0.0608(9) Uani 1 1 d . . . . .
H52 H 0.0218 -0.0840 0.1847 0.073 Uiso 1 1 calc R . . . .
C53 C 0.0372(3) -0.2182(3) 0.13708(19) 0.0592(9) Uani 1 1 d . . . . .
H53 H -0.0436 -0.2474 0.1351 0.071 Uiso 1 1 calc R . . . .
C54 C 0.0756(5) -0.3727(3) 0.0808(3) 0.1028(17) Uani 1 1 d . . . . .
H54A H 0.0048 -0.3914 0.0975 0.154 Uiso 1 1 calc GR . . . .
H54B H 0.1463 -0.3979 0.1001 0.154 Uiso 1 1 calc GR . . . .
H54C H 0.0490 -0.3962 0.0247 0.154 Uiso 1 1 calc GR . . . .

loop_
_atom_site_aniso_label
_atom_site_aniso_U_11
_atom_site_aniso_U_22
_atom_site_aniso_U_33
_atom_site_aniso_U_23
_atom_site_aniso_U_13
_atom_site_aniso_U_12
Yb1 0.02637(5) 0.01690(5) 0.02197(5) 0.00879(3) 0.00905(3) 0.00447(3)
Si1 0.0290(3) 0.0276(3) 0.0238(3) 0.0093(2) 0.0072(2) 0.0057(2)
Si2 0.0378(4) 0.0324(3) 0.0348(3) 0.0192(3) 0.0124(3) 0.0127(3)
Si3 0.0372(4) 0.0243(3) 0.0410(4) 0.0148(3) 0.0140(3) 0.0025(3)
Si4 0.0361(3) 0.0250(3) 0.0313(3) 0.0069(3) 0.0020(3) 0.0037(3)
N1 0.0227(8) 0.0169(7) 0.0214(8) 0.0078(7) 0.0093(7) 0.0058(6)
N2 0.0484(12) 0.0267(9) 0.0392(11) 0.0159(9) 0.0234(10) 0.0188(9)
N3 0.0413(11) 0.0194(8) 0.0286(10) 0.0106(7) 0.0142(8) 0.0112(8)
N4 0.0535(13) 0.0217(9) 0.0359(11) 0.0145(8) 0.0215(10) 0.0169(9)
N5 0.0563(13) 0.0247(9) 0.0372(11) 0.0151(9) 0.0239(10) 0.0209(9)
N6 0.0283(9) 0.0307(9) 0.0288(9) 0.0172(8) 0.0155(8) 0.0096(8)
N7 0.0293(9) 0.0233(8) 0.0306(10) 0.0137(8) 0.0158(8) 0.0055(7)
N8 0.0327(10) 0.0280(9) 0.0361(11) 0.0173(8) 0.0186(9) 0.0073(8)
N9 0.0278(9) 0.0318(10) 0.0305(10) 0.0169(8) 0.0155(8) 0.0070(8)
N10 0.0322(10) 0.0181(8) 0.0292(10) 0.0085(7) 0.0075(8) 0.0036(7)
N11 0.0297(9) 0.0270(9) 0.0252(9) 0.0124(8) 0.0100(8) 0.0070(8)
C1 0.0216(9) 0.0189(9) 0.0187(9) 0.0069(7) 0.0053(7) 0.0043(7)
C2 0.0260(10) 0.0214(9) 0.0218(10) 0.0089(8) 0.0079(8) 0.0073(8)
C3 0.0259(10) 0.0249(10) 0.0260(10) 0.0085(9) 0.0106(9) 0.0107(8)
C4 0.0215(10) 0.0261(10) 0.0221(10) 0.0086(8) 0.0078(8) 0.0057(8)
C5 0.0226(10) 0.0225(9) 0.0233(10) 0.0089(8) 0.0077(8) 0.0044(8)
C6 0.0212(9) 0.0191(9) 0.0215(9) 0.0074(8) 0.0071(8) 0.0042(8)
C7 0.0245(10) 0.0314(11) 0.0324(12) 0.0117(9) 0.0150(9) 0.0089(9)
C8 0.0425(14) 0.0450(14) 0.0568(17) 0.0284(13) 0.0333(13) 0.0152(12)
C9 0.0266(12) 0.0541(16) 0.0462(15) 0.0204(13) 0.0150(11) 0.0087(11)
C10 0.0485(15) 0.0445(14) 0.0373(14) 0.0120(12) 0.0262(12) 0.0097(12)
C11 0.0302(11) 0.0237(10) 0.0229(10) 0.0098(8) 0.0090(9) 0.0104(9)
C12 0.083(2) 0.0266(12) 0.0501(16) 0.0156(12) 0.0347(16) 0.0304(14)
C13 0.271(8) 0.059(2) 0.109(4) 0.058(3) 0.116(5) 0.098(4)
C14 0.078(2) 0.0301(14) 0.062(2) 0.0020(14) 0.0244(18) 0.0173(15)
C15 0.0215(9) 0.0171(9) 0.0183(9) 0.0065(7) 0.0058(7) 0.0039(7)
C16 0.0209(9) 0.0212(9) 0.0190(9) 0.0079(8) 0.0075(8) 0.0044(8)
C17 0.0234(10) 0.0223(9) 0.0213(9) 0.0089(8) 0.0101(8) 0.0081(8)
C18 0.0252(10) 0.0203(9) 0.0216(10) 0.0091(8) 0.0076(8) 0.0074(8)
C19 0.0262(10) 0.0203(9) 0.0232(10) 0.0098(8) 0.0113(8) 0.0045(8)
C20 0.0215(9) 0.0184(9) 0.0206(9) 0.0069(8) 0.0080(8) 0.0039(7)
C21 0.0355(12) 0.0251(10) 0.0352(12) 0.0181(9) 0.0190(10) 0.0142(9)
C22 0.072(2) 0.0588(19) 0.0427(17) 0.0340(15) 0.0232(16) 0.0406(18)
C23 0.0483(17) 0.0262(13) 0.078(2) 0.0253(14) 0.0265(16) 0.0130(12)
C24 0.0497(17) 0.0339(14) 0.0603(19) 0.0301(14) 0.0349(15) 0.0259(13)
C25 0.0225(9) 0.0212(9) 0.0207(9) 0.0079(8) 0.0081(8) 0.0041(8)
C26 0.0305(12) 0.0453(14) 0.0385(13) 0.0233(11) 0.0225(10) 0.0102(10)
C27 0.075(3) 0.127(4) 0.063(2) -0.017(2) 0.053(2) -0.026(3)
C28 0.0313(16) 0.202(5) 0.076(3) 0.091(3) 0.0284(17) 0.039(2)
C29 0.0475(15) 0.0285(12) 0.0378(14) 0.0129(11) -0.0002(12) 0.0020(11)
C30 0.0356(13) 0.0395(13) 0.0339(13) 0.0131(11) 0.0072(10) 0.0061(11)
C31 0.0412(14) 0.0444(15) 0.0365(14) 0.0070(12) 0.0160(11) 0.0091(12)
C32 0.0446(16) 0.0550(18) 0.080(2) 0.0322(17) 0.0251(16) 0.0252(14)
C33 0.067(2) 0.0457(16) 0.0386(15) 0.0270(13) 0.0094(14) 0.0111(14)
C34 0.0632(18) 0.0323(13) 0.0451(16) 0.0169(12) 0.0223(14) 0.0145(13)
C35 0.0530(16) 0.0358(13) 0.0402(14) 0.0213(11) 0.0203(12) 0.0107(12)
C36 0.0406(15) 0.0516(17) 0.065(2) 0.0241(15) 0.0201(14) 0.0049(13)
C37 0.0563(17) 0.0257(12) 0.0581(18) 0.0194(12) 0.0146(14) 0.0030(12)
C38 0.0555(17) 0.0351(14) 0.0396(15) 0.0012(12) 0.0058(13) -0.0032(13)
C39 0.0515(17) 0.0509(16) 0.0322(14) 0.0177(12) 0.0023(12) 0.0009(13)
C40 0.067(2) 0.0550(18) 0.0456(17) 0.0145(15) 0.0024(15) 0.0299(16)
C55 0.041(7) 0.047(13) 0.064(12) 0.035(10) 0.014(6) 0.019(7)
C56 0.048(11) 0.031(10) 0.059(13) 0.032(10) 0.032(10) 0.028(8)
C57 0.064(15) 0.033(9) 0.050(7) 0.020(6) 0.027(7) 0.023(9)
C41 0.0361(12) 0.0263(11) 0.0318(12) 0.0080(9) 0.0117(10) 0.0025(9)
C42 0.0371(14) 0.0422(14) 0.0417(15) 0.0139(12) 0.0066(11) -0.0070(11)
C43 0.0511(16) 0.0435(15) 0.0350(14) 0.0163(12) 0.0024(12) -0.0004(13)
C44 0.0553(16) 0.0342(13) 0.0371(14) 0.0181(11) 0.0179(12) 0.0084(12)
C45 0.0359(13) 0.0351(13) 0.0463(15) 0.0177(12) 0.0178(11) 0.0062(11)
C46 0.0312(12) 0.0284(11) 0.0315(12) 0.0099(10) 0.0088(10) 0.0059(9)
C47 0.0454(16) 0.0539(17) 0.0403(15) 0.0143(13) 0.0168(13) -0.0060(13)
C48 0.061(2) 0.081(3) 0.060(2) 0.0358(19) 0.0167(17) 0.0159(19)
C49 0.0420(17) 0.092(3) 0.065(2) 0.030(2) 0.0208(16) 0.0145(18)
C50 0.0441(18) 0.098(3) 0.054(2) 0.017(2) 0.0165(15) 0.0020(19)
C51 0.059(2) 0.071(2) 0.0387(16) 0.0090(16) 0.0033(15) 0.0033(17)
C52 0.0525(19) 0.091(3) 0.0399(16) 0.0217(17) 0.0159(14) 0.0260(19)
C53 0.0386(15) 0.098(3) 0.0481(18) 0.0381(19) 0.0125(13) 0.0147(17)
C54 0.126(4) 0.071(3) 0.109(4) 0.048(3) 0.023(3) 0.008(3)

loop_
_atom_type_symbol
_atom_type_description
_atom_type_scat_dispersion_real
_atom_type_scat_dispersion_imag
_atom_type_scat_source
C C 0.0040 0.0020 'International Tables Vol C Tables 4.2.6.8 and 6.1.1.4'
H H 0.0000 0.0000 'International Tables Vol C Tables 4.2.6.8 and 6.1.1.4'
N N 0.0080 0.0040 'International Tables Vol C Tables 4.2.6.8 and 6.1.1.4'
Si Si 0.0960 0.0850 'International Tables Vol C Tables 4.2.6.8 and 6.1.1.4'
Yb Yb -0.4940 6.4280 'International Tables Vol C Tables 4.2.6.8 and 6.1.1.4'

loop_
_geom_angle_atom_site_label_1
_geom_angle_atom_site_label_2
_geom_angle_atom_site_label_3
_geom_angle
Si1 Yb1 Si2 51.931(17)
Si1 Yb1 Si3 110.280(17)
Si2 Yb1 Si3 87.375(18)
Si4 Yb1 Si1 157.831(18)
Si4 Yb1 Si2 128.851(17)
Si4 Yb1 Si3 51.480(18)
N1 Yb1 Si1 95.20(4)
N1 Yb1 Si2 128.41(4)
N1 Yb1 Si3 144.22(4)
N1 Yb1 Si4 96.91(4)
N1 Yb1 N3 78.79(6)
N1 Yb1 N7 77.91(6)
N3 Yb1 Si1 112.77(5)
N3 Yb1 Si2 80.45(5)
N3 Yb1 Si3 111.64(5)
N3 Yb1 Si4 87.82(5)
N7 Yb1 Si1 80.68(5)
N7 Yb1 Si2 123.50(5)
N7 Yb1 Si3 81.81(4)
N7 Yb1 Si4 83.79(5)
N7 Yb1 N3 154.06(6)
N10 Yb1 Si1 134.20(5)
N10 Yb1 Si2 105.21(5)
N10 Yb1 Si3 24.07(5)
N10 Yb1 Si4 27.86(5)
N10 Yb1 N1 124.19(6)
N10 Yb1 N3 98.35(7)
N10 Yb1 N7 85.49(7)
N11 Yb1 Si1 26.31(5)
N11 Yb1 Si2 25.62(5)
N11 Yb1 Si3 99.65(5)
N11 Yb1 Si4 149.67(5)
N11 Yb1 N1 113.40(6)
N11 Yb1 N3 96.69(7)
N11 Yb1 N7 102.93(7)
N11 Yb1 N10 122.21(7)
N11 Si1 Yb1 34.08(6)
N11 Si1 C29 112.34(11)
N11 Si1 C30 114.17(11)
N11 Si1 C31 111.42(11)
C29 Si1 Yb1 82.50(8)
C30 Si1 Yb1 140.59(9)
C30 Si1 C29 103.33(12)
C31 Si1 Yb1 107.62(9)
C31 Si1 C29 107.55(14)
C31 Si1 C30 107.49(12)
N11 Si2 Yb1 33.05(6)
N11 Si2 C32 111.41(12)
N11 Si2 C33 114.36(12)
N11 Si2 C34 111.98(12)
C32 Si2 Yb1 112.81(11)
C32 Si2 C33 108.02(16)
C32 Si2 C34 106.72(15)
C33 Si2 Yb1 135.59(11)
C34 Si2 Yb1 80.73(9)
C34 Si2 C33 103.81(13)
N10 Si3 Yb1 31.25(6)
N10 Si3 C35 112.79(11)
N10 Si3 C36 113.54(12)
N10 Si3 C37 112.25(12)
C35 Si3 Yb1 81.63(8)
C36 Si3 Yb1 127.15(10)
C36 Si3 C35 104.72(14)
C36 Si3 C37 105.87(14)
C37 Si3 Yb1 122.53(10)
C37 Si3 C35 107.05(13)
N10 Si4 Yb1 36.60(6)
N10 Si4 C38 114.55(12)
N10 Si4 C39 111.28(11)
N10 Si4 C40 112.07(12)
C38 Si4 Yb1 144.83(11)
C38 Si4 C39 104.50(14)
C38 Si4 C40 107.96(15)
C39 Si4 Yb1 80.54(9)
C40 Si4 Yb1 103.78(10)
C40 Si4 C39 105.85(16)
C1 N1 Yb1 126.80(13)
C15 N1 Yb1 128.77(13)
C15 N1 C1 103.70(16)
N5 N2 C11 101.64(19)
N4 N3 Yb1 121.52(15)
N4 N3 C11 106.88(18)
C11 N3 Yb1 131.60(14)
N5 N4 N3 105.07(18)
N2 N5 C12 121.7(2)
N4 N5 N2 115.35(18)
N4 N5 C12 122.8(2)
N9 N6 C25 101.80(17)
N8 N7 Yb1 118.58(14)
N8 N7 C25 107.02(18)
C25 N7 Yb1 134.00(14)
N9 N8 N7 105.25(17)
N6 N9 C26 123.06(19)
N8 N9 N6 115.00(18)
N8 N9 C26 121.91(19)
Si3 N10 Yb1 124.68(10)
Si4 N10 Yb1 115.53(10)
Si4 N10 Si3 118.19(11)
Si1 N11 Yb1 119.61(10)
Si1 N11 Si2 119.05(11)
Si2 N11 Yb1 121.33(10)
N1 C1 C2 130.62(18)
N1 C1 C6 112.56(17)
C2 C1 C6 116.79(18)
C1 C2 C11 123.55(19)
C3 C2 C1 119.07(19)
C3 C2 C11 117.22(19)
C2 C3 H3 118.2
C4 C3 C2 123.7(2)
C4 C3 H3 118.2
C3 C4 C7 119.56(19)
C5 C4 C3 117.34(19)
C5 C4 C7 123.09(19)
C4 C5 H5 119.9
C4 C5 C6 120.28(19)
C6 C5 H5 119.9
C1 C6 C20 105.48(17)
C5 C6 C1 122.71(19)
C5 C6 C20 131.81(19)
C8 C7 C4 112.22(19)
C8 C7 C9 107.8(2)
C8 C7 C10 108.4(2)
C9 C7 C4 108.51(19)
C9 C7 C10 109.6(2)
C10 C7 C4 110.32(19)
C7 C8 H8A 109.5
C7 C8 H8B 109.5
C7 C8 H8C 109.5
H8A C8 H8B 109.5
H8A C8 H8C 109.5
H8B C8 H8C 109.5
C7 C9 H9A 109.5
C7 C9 H9B 109.5
C7 C9 H9C 109.5
H9A C9 H9B 109.5
H9A C9 H9C 109.5
H9B C9 H9C 109.5
C7 C10 H10A 109.5
C7 C10 H10B 109.5
C7 C10 H10C 109.5
H10A C10 H10B 109.5
H10A C10 H10C 109.5
H10B C10 H10C 109.5
N2 C11 N3 111.07(19)
N2 C11 C2 123.5(2)
N3 C11 C2 125.36(19)
N5 C12 H12 107.3
N5 C12 C14 107.7(2)
C13 C12 N5 109.4(2)
C13 C12 H12 107.3
C13 C12 C14 117.4(4)
C14 C12 H12 107.3
C12 C13 H13A 109.5
C12 C13 H13B 109.5
C12 C13 H13C 109.5
H13A C13 H13B 109.5
H13A C13 H13C 109.5
H13B C13 H13C 109.5
C12 C14 H14A 109.5
C12 C14 H14B 109.5
C12 C14 H14C 109.5
H14A C14 H14B 109.5
H14A C14 H14C 109.5
H14B C14 H14C 109.5
N1 C15 C16 130.75(18)
N1 C15 C20 112.48(17)
C16 C15 C20 116.77(18)
C15 C16 C25 123.12(18)
C17 C16 C15 119.22(18)
C17 C16 C25 117.66(18)
C16 C17 H17 118.1
C18 C17 C16 123.71(19)
C18 C17 H17 118.1
C17 C18 C19 116.97(18)
C17 C18 C21 122.47(19)
C19 C18 C21 120.53(18)
C18 C19 H19 119.7
C20 C19 C18 120.66(18)
C20 C19 H19 119.7
C15 C20 C6 105.75(17)
C19 C20 C6 131.60(19)
C19 C20 C15 122.58(19)
C18 C21 C56 115.3(10)
C18 C21 C57 108.9(12)
C22 C21 C18 108.5(2)
C23 C21 C18 109.8(2)
C23 C21 C22 109.7(2)
C24 C21 C18 112.29(18)
C24 C21 C22 107.9(2)
C24 C21 C23 108.7(2)
C55 C21 C18 112.6(12)
C55 C21 C56 106.3(13)
C55 C21 C57 109.2(15)
C57 C21 C56 104.2(13)
C21 C22 H22A 109.5
C21 C22 H22B 109.5
C21 C22 H22C 109.5
H22A C22 H22B 109.5
H22A C22 H22C 109.5
H22B C22 H22C 109.5
C21 C23 H23A 109.5
C21 C23 H23B 109.5
C21 C23 H23C 109.5
H23A C23 H23B 109.5
H23A C23 H23C 109.5
H23B C23 H23C 109.5
C21 C24 H24A 109.5
C21 C24 H24B 109.5
C21 C24 H24C 109.5
H24A C24 H24B 109.5
H24A C24 H24C 109.5
H24B C24 H24C 109.5
N6 C25 N7 110.93(18)
N6 C25 C16 124.42(19)
N7 C25 C16 124.64(19)
N9 C26 H26 106.8
C27 C26 N9 108.2(2)
C27 C26 H26 106.8
C28 C26 N9 109.9(2)
C28 C26 H26 106.8
C28 C26 C27 117.7(4)
C26 C27 H27A 109.5
C26 C27 H27B 109.5
C26 C27 H27C 109.5
H27A C27 H27B 109.5
H27A C27 H27C 109.5
H27B C27 H27C 109.5
C26 C28 H28A 109.5
C26 C28 H28B 109.5
C26 C28 H28C 109.5
H28A C28 H28B 109.5
H28A C28 H28C 109.5
H28B C28 H28C 109.5
Si1 C29 H29A 109.5
Si1 C29 H29B 109.5
Si1 C29 H29C 109.5
H29A C29 H29B 109.5
H29A C29 H29C 109.5
H29B C29 H29C 109.5
Si1 C30 H30A 109.5
Si1 C30 H30B 109.5
Si1 C30 H30C 109.5
H30A C30 H30B 109.5
H30A C30 H30C 109.5
H30B C30 H30C 109.5
Si1 C31 H31A 109.5
Si1 C31 H31B 109.5
Si1 C31 H31C 109.5
H31A C31 H31B 109.5
H31A C31 H31C 109.5
H31B C31 H31C 109.5
Si2 C32 H32A 109.5
Si2 C32 H32B 109.5
Si2 C32 H32C 109.5
H32A C32 H32B 109.5
H32A C32 H32C 109.5
H32B C32 H32C 109.5
Si2 C33 H33A 109.5
Si2 C33 H33B 109.5
Si2 C33 H33C 109.5
H33A C33 H33B 109.5
H33A C33 H33C 109.5
H33B C33 H33C 109.5
Si2 C34 H34A 109.5
Si2 C34 H34B 109.5
Si2 C34 H34C 109.5
H34A C34 H34B 109.5
H34A C34 H34C 109.5
H34B C34 H34C 109.5
Si3 C35 H35A 109.5
Si3 C35 H35B 109.5
Si3 C35 H35C 109.5
H35A C35 H35B 109.5
H35A C35 H35C 109.5
H35B C35 H35C 109.5
Si3 C36 H36A 109.5
Si3 C36 H36B 109.5
Si3 C36 H36C 109.5
H36A C36 H36B 109.5
H36A C36 H36C 109.5
H36B C36 H36C 109.5
Si3 C37 H37A 109.5
Si3 C37 H37B 109.5
Si3 C37 H37C 109.5
H37A C37 H37B 109.5
H37A C37 H37C 109.5
H37B C37 H37C 109.5
Si4 C38 H38A 109.5
Si4 C38 H38B 109.5
Si4 C38 H38C 109.5
H38A C38 H38B 109.5
H38A C38 H38C 109.5
H38B C38 H38C 109.5
Si4 C39 H39A 109.5
Si4 C39 H39B 109.5
Si4 C39 H39C 109.5
H39A C39 H39B 109.5
H39A C39 H39C 109.5
H39B C39 H39C 109.5
Si4 C40 H40A 109.5
Si4 C40 H40B 109.5
Si4 C40 H40C 109.5
H40A C40 H40B 109.5
H40A C40 H40C 109.5
H40B C40 H40C 109.5
C21 C55 H55A 109.5
C21 C55 H55B 109.5
C21 C55 H55C 109.5
H55A C55 H55B 109.5
H55A C55 H55C 109.5
H55B C55 H55C 109.5
C21 C56 H56A 109.5
C21 C56 H56B 109.5
C21 C56 H56C 109.5
H56A C56 H56B 109.5
H56A C56 H56C 109.5
H56B C56 H56C 109.5
C21 C57 H57A 109.5
C21 C57 H57B 109.5
C21 C57 H57C 109.5
H57A C57 H57B 109.5
H57A C57 H57C 109.5
H57B C57 H57C 109.5
C42 C41 C46 117.5(2)
C42 C41 C47 121.7(2)
C46 C41 C47 120.8(2)
C41 C42 H42 119.2
C43 C42 C41 121.6(2)
C43 C42 H42 119.2
C42 C43 H43 119.8
C44 C43 C42 120.3(3)
C44 C43 H43 119.8
C43 C44 H44 120.4
C43 C44 C45 119.1(2)
C45 C44 H44 120.4
C44 C45 H45 119.8
C46 C45 C44 120.4(2)
C46 C45 H45 119.8
C41 C46 H46 119.5
C45 C46 C41 121.0(2)
C45 C46 H46 119.5
C41 C47 H47A 109.5
C41 C47 H47B 109.5
C41 C47 H47C 109.5
H47A C47 H47B 109.5
H47A C47 H47C 109.5
H47B C47 H47C 109.5
C49 C48 C54 121.6(4)
C53 C48 C49 118.4(4)
C53 C48 C54 120.0(4)
C48 C49 H49 119.0
C50 C49 C48 122.0(4)
C50 C49 H49 119.0
C49 C50 H50 120.1
C49 C50 C51 119.8(3)
C51 C50 H50 120.1
C50 C51 H51 120.1
C52 C51 C50 119.9(4)
C52 C51 H51 120.1
C51 C52 H52 119.9
C51 C52 C53 120.1(3)
C53 C52 H52 119.9
C48 C53 C52 119.8(3)
C48 C53 H53 120.1
C52 C53 H53 120.1
C48 C54 H54A 109.5
C48 C54 H54B 109.5
C48 C54 H54C 109.5
H54A C54 H54B 109.5
H54A C54 H54C 109.5
H54B C54 H54C 109.5

loop_
_geom_bond_atom_site_label_1
_geom_bond_atom_site_label_2
_geom_bond_distance
Yb1 Si1 3.3952(7)
Yb1 Si2 3.4275(7)
Yb1 Si3 3.4871(7)
Yb1 Si4 3.3287(7)
Yb1 N1 2.3471(16)
Yb1 N3 2.3926(19)
Yb1 N7 2.3850(19)
Yb1 N10 2.1997(18)
Yb1 N11 2.1882(18)
Si1 N11 1.7310(19)
Si1 C29 1.877(3)
Si1 C30 1.876(3)
Si1 C31 1.865(3)
Si2 N11 1.735(2)
Si2 C32 1.878(3)
Si2 C33 1.882(3)
Si2 C34 1.881(3)
Si3 N10 1.730(2)
Si3 C35 1.887(3)
Si3 C36 1.881(3)
Si3 C37 1.881(3)
Si4 N10 1.724(2)
Si4 C38 1.870(3)
Si4 C39 1.880(3)
Si4 C40 1.876(3)
N1 C1 1.403(3)
N1 C15 1.401(3)
N2 N5 1.325(3)
N2 C11 1.341(3)
N3 N4 1.335(2)
N3 C11 1.352(3)
N4 N5 1.304(3)
N5 C12 1.492(3)
N6 N9 1.334(2)
N6 C25 1.337(3)
N7 N8 1.334(2)
N7 C25 1.354(3)
N8 N9 1.300(3)
N9 C26 1.484(3)
C1 C2 1.413(3)
C1 C6 1.421(3)
C2 C3 1.400(3)
C2 C11 1.451(3)
C3 H3 0.9500
C3 C4 1.399(3)
C4 C5 1.389(3)
C4 C7 1.534(3)
C5 H5 0.9500
C5 C6 1.396(3)
C6 C20 1.440(3)
C7 C8 1.529(3)
C7 C9 1.532(3)
C7 C10 1.533(3)
C8 H8A 0.9800
C8 H8B 0.9800
C8 H8C 0.9800
C9 H9A 0.9800
C9 H9B 0.9800
C9 H9C 0.9800
C10 H10A 0.9800
C10 H10B 0.9800
C10 H10C 0.9800
C12 H12 1.0000
C12 C13 1.476(5)
C12 C14 1.514(5)
C13 H13A 0.9800
C13 H13B 0.9800
C13 H13C 0.9800
C14 H14A 0.9800
C14 H14B 0.9800
C14 H14C 0.9800
C15 C16 1.414(3)
C15 C20 1.420(3)
C16 C17 1.400(3)
C16 C25 1.454(3)
C17 H17 0.9500
C17 C18 1.396(3)
C18 C19 1.396(3)
C18 C21 1.534(3)
C19 H19 0.9500
C19 C20 1.389(3)
C21 C22 1.525(4)
C21 C23 1.524(4)
C21 C24 1.523(3)
C21 C55 1.521(13)
C21 C56 1.547(13)
C21 C57 1.539(13)
C22 H22A 0.9800
C22 H22B 0.9800
C22 H22C 0.9800
C23 H23A 0.9800
C23 H23B 0.9800
C23 H23C 0.9800
C24 H24A 0.9800
C24 H24B 0.9800
C24 H24C 0.9800
C26 H26 1.0000
C26 C27 1.466(4)
C26 C28 1.463(4)
C27 H27A 0.9800
C27 H27B 0.9800
C27 H27C 0.9800
C28 H28A 0.9800
C28 H28B 0.9800
C28 H28C 0.9800
C29 H29A 0.9800
C29 H29B 0.9800
C29 H29C 0.9800
C30 H30A 0.9800
C30 H30B 0.9800
C30 H30C 0.9800
C31 H31A 0.9800
C31 H31B 0.9800
C31 H31C 0.9800
C32 H32A 0.9800
C32 H32B 0.9800
C32 H32C 0.9800
C33 H33A 0.9800
C33 H33B 0.9800
C33 H33C 0.9800
C34 H34A 0.9800
C34 H34B 0.9800
C34 H34C 0.9800
C35 H35A 0.9800
C35 H35B 0.9800
C35 H35C 0.9800
C36 H36A 0.9800
C36 H36B 0.9800
C36 H36C 0.9800
C37 H37A 0.9800
C37 H37B 0.9800
C37 H37C 0.9800
C38 H38A 0.9800
C38 H38B 0.9800
C38 H38C 0.9800
C39 H39A 0.9800
C39 H39B 0.9800
C39 H39C 0.9800
C40 H40A 0.9800
C40 H40B 0.9800
C40 H40C 0.9800
C55 H55A 0.9800
C55 H55B 0.9800
C55 H55C 0.9800
C56 H56A 0.9800
C56 H56B 0.9800
C56 H56C 0.9800
C57 H57A 0.9800
C57 H57B 0.9800
C57 H57C 0.9800
C41 C42 1.390(4)
C41 C46 1.391(3)
C41 C47 1.507(4)
C42 H42 0.9500
C42 C43 1.377(4)
C43 H43 0.9500
C43 C44 1.376(4)
C44 H44 0.9500
C44 C45 1.385(4)
C45 H45 0.9500
C45 C46 1.380(4)
C46 H46 0.9500
C47 H47A 0.9800
C47 H47B 0.9800
C47 H47C 0.9800
C48 C49 1.387(5)
C48 C53 1.367(5)
C48 C54 1.491(6)
C49 H49 0.9500
C49 C50 1.353(6)
C50 H50 0.9500
C50 C51 1.394(5)
C51 H51 0.9500
C51 C52 1.344(5)
C52 H52 0.9500
C52 C53 1.426(5)
C53 H53 0.9500
C54 H54A 0.9800
C54 H54B 0.9800
C54 H54C 0.9800
